data_2225940
loop_
_publ_author_name
'Smith, Graham'
'Wermuth, Urs D.'
'Young, David J.'

_publ_section_title
;
 Bis[2-(2,4-dinitrobenzyl)pyridinium] biphenyl-4,4'-disulfonate
 trihydrate
;
_journal_coeditor_code NG2763
_journal_issue 5
_journal_name_full 'Acta Crystallographica Section E'
_journal_page_first o1184
_journal_page_last o1185
_journal_paper_doi 10.1107/S1600536810014819
_journal_volume 66
_journal_year 2010
_chemical_formula_iupac '2C12 H10 N3 O4 +, C12 H8 O6 S2 2-, 3H2 O'
_chemical_formula_moiety '2(C12 H10 N3 O4 +), C12 H8 O6 S2 2-, 3(H2 O)'
_chemical_formula_sum 'C36 H34 N6 O17 S2'
_chemical_formula_weight 886.83
_chemical_melting_point 413
_chemical_name_systematic
;
Bis[2-(2,4-dinitrobenzyl)pyridinium] biphenyl-4,4'-disulfonate trihydrate
;
_space_group_IT_number 2
_symmetry_cell_setting triclinic
_symmetry_space_group_name_Hall '-P 1'
_symmetry_space_group_name_H-M 'P -1'
_atom_sites_solution_hydrogens geom
_atom_sites_solution_primary direct
_atom_sites_solution_secondary difmap
_audit_creation_method SHELXL97
_cell_angle_alpha 97.879(3)
_cell_angle_beta 96.926(3)
_cell_angle_gamma 112.066(4)
_cell_formula_units_Z 1
_cell_length_a 8.3897(3)
_cell_length_b 10.6455(4)
_cell_length_c 11.7405(5)
_cell_measurement_reflns_used 5908
_cell_measurement_temperature 173(2)
_cell_measurement_theta_max 32.29
_cell_measurement_theta_min 3.01
_cell_volume 945.53(7)
_computing_cell_refinement '<i>CrysAlis RED</i> (Oxford Diffraction, 2008)'
_computing_data_collection '<i>CrysAlis CCD</i> (Oxford Diffraction, 2008)'
_computing_data_reduction '<i>CrysAlis RED</i> (Oxford Diffraction, 2008)'
_computing_molecular_graphics '<i>PLATON</i> (Spek, 2009)'
_computing_publication_material '<i>PLATON</i> (Spek, 2009)'
_computing_structure_refinement '<i>SHELXL97</i> (Sheldrick, 2008) within <i>WinGX</i> (Farrugia, 1999)'
_computing_structure_solution '<i>SIR92</i> (Altomare <i>et al.</i>,  1994)'
_diffrn_ambient_temperature 173(2)
_diffrn_detector_area_resol_mean 16.08
_diffrn_measured_fraction_theta_full 0.978
_diffrn_measured_fraction_theta_max 0.978
_diffrn_measurement_device_type 'Oxford Diffraction Gemini-S CCD-detector diffractometer'
_diffrn_measurement_method '\w scans'
_diffrn_radiation_monochromator graphite
_diffrn_radiation_source 'Enhance (Mo) X-ray source'
_diffrn_radiation_type MoK\a
_diffrn_radiation_wavelength 0.71073
_diffrn_reflns_av_R_equivalents 0.0202
_diffrn_reflns_av_sigmaI/netI 0.0266
_diffrn_reflns_limit_h_max 10
_diffrn_reflns_limit_h_min -10
_diffrn_reflns_limit_k_max 13
_diffrn_reflns_limit_k_min -13
_diffrn_reflns_limit_l_max 14
_diffrn_reflns_limit_l_min -14
_diffrn_reflns_number 8964
_diffrn_reflns_theta_full 26.50
_diffrn_reflns_theta_max 26.50
_diffrn_reflns_theta_min 3.02
_diffrn_standards_number 0
_exptl_absorpt_coefficient_mu 0.229
_exptl_absorpt_correction_T_max 0.99
_exptl_absorpt_correction_T_min 0.98
_exptl_absorpt_correction_type multi-scan
_exptl_absorpt_process_details '(<i>SADABS</i>; Sheldrick, 1996)'
_exptl_crystal_colour colourless
_exptl_crystal_density_diffrn 1.557
_exptl_crystal_density_method 'not measured'
_exptl_crystal_description prism
_exptl_crystal_F_000 460
_exptl_crystal_size_max 0.30
_exptl_crystal_size_mid 0.25
_exptl_crystal_size_min 0.15
_refine_diff_density_max 0.349
_refine_diff_density_min -0.299
_refine_ls_extinction_method none
_refine_ls_goodness_of_fit_ref 1.028
_refine_ls_hydrogen_treatment mixed
_refine_ls_matrix_type full
_refine_ls_number_parameters 296
_refine_ls_number_reflns 3844
_refine_ls_number_restraints 0
_refine_ls_restrained_S_all 1.028
_refine_ls_R_factor_all 0.0551
_refine_ls_R_factor_gt 0.0415
_refine_ls_shift/su_max 0.001
_refine_ls_shift/su_mean 0.000
_refine_ls_structure_factor_coef Fsqd
_refine_ls_weighting_details 'calc w=1/[\s^2^(Fo^2^)+(0.0505P)^2^+0.4454P] where P=(Fo^2^+2Fc^2^)/3'
_refine_ls_weighting_scheme calc
_refine_ls_wR_factor_gt 0.0987
_refine_ls_wR_factor_ref 0.1037
_reflns_number_gt 3441
_reflns_number_total 3844
_reflns_threshold_expression I>2\s(I)
_cod_data_source_file ng2763.cif
_cod_data_source_block I
_cod_database_code 2225940
_cod_database_fobs_code 2225940

loop_
_symmetry_equiv_pos_as_xyz
'x, y, z'
'-x, -y, -z'

loop_
_atom_site_aniso_label
_atom_site_aniso_U_11
_atom_site_aniso_U_22
_atom_site_aniso_U_33
_atom_site_aniso_U_12
_atom_site_aniso_U_13
_atom_site_aniso_U_23
O21 0.0343(8) 0.0630(11) 0.0535(10) 0.0155(8) 0.0225(7) 0.0261(8)
O22 0.0318(8) 0.0596(10) 0.0475(9) 0.0198(8) 0.0040(7) 0.0119(8)
O41 0.0577(11) 0.0678(12) 0.0295(8) 0.0162(9) 0.0131(8) 0.0011(8)
O42 0.0491(10) 0.1108(16) 0.0475(10) 0.0453(11) 0.0280(8) 0.0225(10)
N1 0.0249(8) 0.0370(10) 0.0239(8) 0.0107(7) 0.0051(6) 0.0052(7)
N21 0.0282(9) 0.0288(9) 0.0387(9) 0.0105(7) 0.0107(7) 0.0053(7)
N41 0.0446(10) 0.0357(9) 0.0341(9) 0.0210(8) 0.0187(8) 0.0131(8)
C2 0.0229(9) 0.0318(10) 0.0246(9) 0.0074(8) 0.0048(7) 0.0042(8)
C3 0.0401(11) 0.0317(11) 0.0320(10) 0.0133(9) 0.0092(9) 0.0057(8)
C4 0.0397(12) 0.0326(11) 0.0442(12) 0.0116(10) -0.0008(9) 0.0097(9)
C5 0.0294(11) 0.0508(13) 0.0386(12) 0.0104(10) 0.0044(9) 0.0236(10)
C6 0.0273(10) 0.0550(14) 0.0270(10) 0.0136(10) 0.0067(8) 0.0152(9)
C11 0.0304(10) 0.0207(9) 0.0275(9) 0.0096(8) 0.0115(7) 0.0068(7)
C21 0.0253(9) 0.0213(9) 0.0334(10) 0.0094(7) 0.0102(7) 0.0075(7)
C31 0.0301(10) 0.0254(9) 0.0275(9) 0.0106(8) 0.0058(7) 0.0054(7)
C41 0.0331(10) 0.0259(9) 0.0287(9) 0.0140(8) 0.0134(8) 0.0090(8)
C51 0.0265(10) 0.0333(10) 0.0366(11) 0.0141(8) 0.0132(8) 0.0116(8)
C61 0.0286(10) 0.0302(10) 0.0286(10) 0.0115(8) 0.0051(8) 0.0072(8)
C71 0.0381(11) 0.0269(10) 0.0294(10) 0.0106(9) 0.0131(8) 0.0034(8)
S4A 0.0314(3) 0.0369(3) 0.0266(2) 0.0204(2) 0.0159(2) 0.0132(2)
O41A 0.0427(8) 0.0521(9) 0.0272(7) 0.0214(7) 0.0150(6) 0.0081(6)
O42A 0.0408(8) 0.0418(9) 0.0492(9) 0.0168(7) 0.0242(7) 0.0205(7)
O43A 0.0532(9) 0.0702(11) 0.0371(8) 0.0471(9) 0.0254(7) 0.0254(8)
C1A 0.0332(10) 0.0285(10) 0.0298(10) 0.0170(8) 0.0174(8) 0.0136(8)
C2A 0.0474(14) 0.127(2) 0.0247(11) 0.0570(16) 0.0166(10) 0.0264(13)
C3A 0.0385(12) 0.113(2) 0.0303(11) 0.0483(14) 0.0158(10) 0.0256(13)
C4A 0.0325(10) 0.0283(10) 0.0295(9) 0.0187(8) 0.0174(8) 0.0129(8)
C5A 0.0303(10) 0.0487(13) 0.0278(10) 0.0045(9) 0.0116(8) -0.0068(9)
C6A 0.0241(10) 0.0476(13) 0.0370(11) 0.0014(9) 0.0144(8) -0.0061(10)
O1W 0.0555(10) 0.0677(11) 0.0272(8) 0.0456(9) 0.0177(7) 0.0154(8)
O2W 0.0471(19) 0.0426(18) 0.0560(15) 0.0206(15) 0.0161(15) 0.0066(15)

loop_
_atom_site_type_symbol
_atom_site_label
_atom_site_fract_x
_atom_site_fract_y
_atom_site_fract_z
_atom_site_U_iso_or_equiv
_atom_site_thermal_displace_type
_atom_site_calc_flag
_atom_site_refinement_flags
_atom_site_occupancy
O O21 0.5436(2) 0.07535(18) 0.71892(15) 0.0487(6) Uani . . 1.000
O O22 0.51554(19) 0.13704(18) 0.55354(14) 0.0460(5) Uani . . 1.000
O O41 0.9552(2) 0.10842(19) 0.32892(14) 0.0548(6) Uani . . 1.000
O O42 1.2220(2) 0.1865(2) 0.41565(15) 0.0627(7) Uani . . 1.000
N N1 0.7507(2) 0.15288(18) 1.02586(14) 0.0291(5) Uani . . 1.000
N N21 0.6039(2) 0.12314(17) 0.63793(15) 0.0319(5) Uani . . 1.000
N N41 1.0680(2) 0.15615(18) 0.41645(15) 0.0350(5) Uani . . 1.000
C C2 0.8078(2) 0.1261(2) 0.92656(16) 0.0276(5) Uani . . 1.000
C C3 0.8089(3) -0.0026(2) 0.89375(18) 0.0348(6) Uani . . 1.000
C C4 0.7505(3) -0.1008(2) 0.9630(2) 0.0403(7) Uani . . 1.000
C C5 0.6935(3) -0.0690(2) 1.06403(19) 0.0400(7) Uani . . 1.000
C C6 0.6954(3) 0.0601(2) 1.09439(18) 0.0364(7) Uani . . 1.000
C C11 0.9122(2) 0.21211(18) 0.74513(16) 0.0256(5) Uani . . 1.000
C C21 0.7921(2) 0.16202(18) 0.63956(16) 0.0260(5) Uani . . 1.000
C C31 0.8394(2) 0.14506(19) 0.53166(17) 0.0278(5) Uani . . 1.000
C C41 1.0145(2) 0.17560(19) 0.53089(16) 0.0275(5) Uani . . 1.000
C C51 1.1393(2) 0.2235(2) 0.63196(17) 0.0303(6) Uani . . 1.000
C C61 1.0871(2) 0.2431(2) 0.73779(17) 0.0291(6) Uani . . 1.000
C C71 0.8663(3) 0.2446(2) 0.86313(17) 0.0318(6) Uani . . 1.000
S S4A 0.60027(6) 0.49714(5) 0.81725(4) 0.0279(2) Uani . . 1.000
O O41A 0.71609(19) 0.57569(16) 0.92704(12) 0.0391(5) Uani . . 1.000
O O42A 0.51335(19) 0.35151(15) 0.81872(14) 0.0412(5) Uani . . 1.000
O O43A 0.4786(2) 0.55635(18) 0.77623(13) 0.0436(5) Uani . . 1.000
C C1A 0.9443(2) 0.50258(19) 0.54441(16) 0.0272(6) Uani . . 1.000
C C2A 0.7662(3) 0.4645(3) 0.51220(19) 0.0576(9) Uani . . 1.000
C C3A 0.6617(3) 0.4658(3) 0.59494(19) 0.0531(9) Uani . . 1.000
C C4A 0.7357(2) 0.50677(19) 0.71157(16) 0.0263(6) Uani . . 1.000
C C5A 0.9122(3) 0.5469(2) 0.74546(18) 0.0399(6) Uani . . 1.000
C C6A 1.0155(3) 0.5444(2) 0.66214(19) 0.0409(7) Uani . . 1.000
O O1W 0.7300(2) 0.39624(19) 1.07848(14) 0.0422(6) Uani . . 1.000
O O2W 0.4510(4) 0.7847(3) 0.7040(3) 0.0475(11) Uani . . 0.500
H H1 0.746(4) 0.240(3) 1.049(2) 0.059(8) Uiso . . 1.000
H H3 0.84830 -0.02380 0.82590 0.0420 Uiso calc R 1.000
H H4 0.75000 -0.18830 0.94090 0.0480 Uiso calc R 1.000
H H5 0.65440 -0.13420 1.11060 0.0480 Uiso calc R 1.000
H H6 0.65840 0.08380 1.16260 0.0440 Uiso calc R 1.000
H H31 0.75700 0.11440 0.46260 0.0330 Uiso calc R 1.000
H H51 1.25620 0.24210 0.62900 0.0360 Uiso calc R 1.000
H H61 1.17110 0.27820 0.80620 0.0350 Uiso calc R 1.000
H H71 0.96790 0.31920 0.91260 0.0380 Uiso calc R 1.000
H H72 0.77380 0.27800 0.85240 0.0380 Uiso calc R 1.000
H H2A 0.71510 0.43730 0.43320 0.0690 Uiso calc R 1.000
H H3A 0.54180 0.43900 0.57140 0.0640 Uiso calc R 1.000
H H5A 0.96300 0.57590 0.82450 0.0480 Uiso calc R 1.000
H H6A 1.13540 0.57160 0.68620 0.0490 Uiso calc R 1.000
H H11W 0.662(4) 0.407(3) 1.127(3) 0.069(9) Uiso . . 1.000
H H12W 0.719(4) 0.441(3) 1.031(3) 0.062(9) Uiso . . 1.000
H H21W 0.460(5) 0.730(4) 0.745(4) 0.060(10) Uiso . . 0.500
H H22W 0.515(5) 0.860(3) 0.755(3) 0.065(10) Uiso . . 0.500

loop_
_atom_type_symbol
_atom_type_description
_atom_type_scat_dispersion_real
_atom_type_scat_dispersion_imag
_atom_type_scat_source
C C 0.0033 0.0016 'International Tables Vol C Tables 4.2.6.8 and 6.1.1.4'
H H 0.0000 0.0000 'International Tables Vol C Tables 4.2.6.8 and 6.1.1.4'
N N 0.0061 0.0033 'International Tables Vol C Tables 4.2.6.8 and 6.1.1.4'
O O 0.0106 0.0060 'International Tables Vol C Tables 4.2.6.8 and 6.1.1.4'
S S 0.1246 0.1234 'International Tables Vol C Tables 4.2.6.8 and 6.1.1.4'

loop_
_geom_angle_atom_site_label_1
_geom_angle_atom_site_label_2
_geom_angle_atom_site_label_3
_geom_angle_site_symmetry_1
_geom_angle_site_symmetry_2
_geom_angle_site_symmetry_3
_geom_angle
_geom_angle_publ_flag
O43A S4A C4A . . . 105.78(9) no
O41A S4A C4A . . . 106.12(9) no
O41A S4A O42A . . . 112.56(9) no
O41A S4A O43A . . . 113.37(10) no
O42A S4A O43A . . . 112.51(10) no
O42A S4A C4A . . . 105.74(9) no
H11W O1W H12W . . . 104(3) no
H21W O2W H22W . . . 97(4) no
C2 N1 C6 . . . 123.13(19) no
O21 N21 O22 . . . 123.47(19) no
O22 N21 C21 . . . 118.33(17) no
O21 N21 C21 . . . 118.17(17) no
O42 N41 C41 . . . 118.02(17) no
O41 N41 O42 . . . 123.59(19) no
O41 N41 C41 . . . 118.38(18) no
C6 N1 H1 . . . 117.1(16) no
C2 N1 H1 . . . 119.8(16) no
N1 C2 C3 . . . 118.39(18) no
N1 C2 C71 . . . 114.88(18) no
C3 C2 C71 . . . 126.73(18) no
C2 C3 C4 . . . 119.4(2) no
C3 C4 C5 . . . 120.3(2) no
C4 C5 C6 . . . 118.71(19) no
N1 C6 C5 . . . 120.0(2) no
C61 C11 C71 . . . 118.98(18) no
C21 C11 C71 . . . 124.29(18) no
C21 C11 C61 . . . 116.55(17) no
C11 C21 C31 . . . 123.34(17) no
N21 C21 C11 . . . 120.82(16) no
N21 C21 C31 . . . 115.84(16) no
C21 C31 C41 . . . 117.06(17) no
N41 C41 C51 . . . 119.43(17) no
C31 C41 C51 . . . 122.50(17) no
N41 C41 C31 . . . 118.07(17) no
C41 C51 C61 . . . 118.54(17) no
C11 C61 C51 . . . 121.97(18) no
C2 C71 C11 . . . 115.69(17) no
C2 C3 H3 . . . 120.00 no
C4 C3 H3 . . . 120.00 no
C5 C4 H4 . . . 120.00 no
C3 C4 H4 . . . 120.00 no
C6 C5 H5 . . . 121.00 no
C4 C5 H5 . . . 121.00 no
N1 C6 H6 . . . 120.00 no
C5 C6 H6 . . . 120.00 no
C41 C31 H31 . . . 121.00 no
C21 C31 H31 . . . 121.00 no
C61 C51 H51 . . . 121.00 no
C41 C51 H51 . . . 121.00 no
C11 C61 H61 . . . 119.00 no
C51 C61 H61 . . . 119.00 no
H71 C71 H72 . . . 107.00 no
C2 C71 H72 . . . 108.00 no
C11 C71 H71 . . . 108.00 no
C11 C71 H72 . . . 108.00 no
C2 C71 H71 . . . 108.00 no
C1A C1A C2A 2_766 . . 121.47(17) no
C1A C1A C6A 2_766 . . 121.02(18) no
C2A C1A C6A . . . 117.51(19) no
C1A C2A C3A . . . 121.5(2) no
C2A C3A C4A . . . 119.8(2) no
S4A C4A C5A . . . 120.50(15) no
C3A C4A C5A . . . 119.8(2) no
S4A C4A C3A . . . 119.64(17) no
C4A C5A C6A . . . 120.1(2) no
C1A C6A C5A . . . 121.4(2) no
C1A C2A H2A . . . 119.00 no
C3A C2A H2A . . . 119.00 no
C4A C3A H3A . . . 120.00 no
C2A C3A H3A . . . 120.00 no
C4A C5A H5A . . . 120.00 no
C6A C5A H5A . . . 120.00 no
C1A C6A H6A . . . 119.00 no
C5A C6A H6A . . . 119.00 no

loop_
_geom_bond_atom_site_label_1
_geom_bond_atom_site_label_2
_geom_bond_site_symmetry_1
_geom_bond_site_symmetry_2
_geom_bond_distance
_geom_bond_publ_flag
S4A O42A . . 1.4479(16) no
S4A O43A . . 1.4558(19) no
S4A C4A . . 1.7687(19) no
S4A O41A . . 1.4481(15) no
O21 N21 . . 1.214(2) no
O22 N21 . . 1.224(2) no
O41 N41 . . 1.213(2) no
O42 N41 . . 1.210(3) no
O1W H11W . . 0.88(4) no
O1W H12W . . 0.80(3) no
O2W H21W . . 0.82(4) no
O2W H22W . . 0.87(3) no
N1 C6 . . 1.342(3) no
N1 C2 . . 1.348(2) no
N21 C21 . . 1.471(3) no
N41 C41 . . 1.479(3) no
N1 H1 . . 0.95(3) no
C2 C3 . . 1.375(3) no
C2 C71 . . 1.506(3) no
C3 C4 . . 1.392(3) no
C4 C5 . . 1.378(3) no
C5 C6 . . 1.365(3) no
C11 C61 . . 1.394(3) no
C11 C71 . . 1.512(3) no
C11 C21 . . 1.396(3) no
C21 C31 . . 1.381(3) no
C31 C41 . . 1.382(3) no
C41 C51 . . 1.378(3) no
C51 C61 . . 1.381(3) no
C3 H3 . . 0.9300 no
C4 H4 . . 0.9300 no
C5 H5 . . 0.9300 no
C6 H6 . . 0.9300 no
C31 H31 . . 0.9300 no
C51 H51 . . 0.9300 no
C61 H61 . . 0.9300 no
C71 H71 . . 0.9700 no
C71 H72 . . 0.9700 no
C1A C2A . . 1.381(3) no
C1A C6A . . 1.378(3) no
C1A C1A . 2_766 1.491(3) no
C2A C3A . . 1.387(4) no
C3A C4A . . 1.371(3) no
C4A C5A . . 1.367(3) no
C5A C6A . . 1.387(3) no
C2A H2A . . 0.9300 no
C3A H3A . . 0.9300 no
C5A H5A . . 0.9300 no
C6A H6A . . 0.9300 no

loop_
_geom_hbond_atom_site_label_D
_geom_hbond_atom_site_label_H
_geom_hbond_atom_site_label_A
_geom_hbond_site_symmetry_A
_geom_hbond_distance_DH
_geom_hbond_distance_HA
_geom_hbond_distance_DA
_geom_hbond_angle_DHA
_geom_hbond_publ_flag
N1 H1 O1W . 0.95(3) 1.71(3) 2.655(3) 175(3) yes
O1W H11W O43A 2_667 0.88(4) 1.84(4) 2.716(2) 175(3) yes
O1W H12W O41A . 0.80(3) 2.01(3) 2.806(2) 172(3) yes
O2W H21W O43A . 0.82(4) 1.99(4) 2.761(4) 155(4) yes
O2W H22W O21 1_565 0.87(3) 2.32(3) 2.867(2) 124(3) yes
C2A H2A O2W 2_666 0.93 2.46 3.195(4) 136 no
C4 H4 O41A 1_545 0.93 2.40 3.309(3) 165 no
C5 H5 O42A 2_657 0.93 2.53 3.427(3) 163 no
C5A H5A O41A . 0.93 2.52 2.897(3) 105 no
C5A H5A O1W 2_767 0.93 2.58 3.232(3) 128 no
C6 H6 O2W 2_667 0.93 2.44 3.316(4) 156 no
C6 H6 O21 2_657 0.93 2.60 3.265(3) 129 no
C71 H72 O21 . 0.97 2.46 2.799(3) 100 no
C71 H72 O42A . 0.97 2.59 3.558(3) 176 no

loop_
_geom_torsion_atom_site_label_1
_geom_torsion_atom_site_label_2
_geom_torsion_atom_site_label_3
_geom_torsion_atom_site_label_4
_geom_torsion_site_symmetry_1
_geom_torsion_site_symmetry_2
_geom_torsion_site_symmetry_3
_geom_torsion_site_symmetry_4
_geom_torsion
_geom_torsion_publ_flag
O43A S4A C4A C5A . . . . 137.52(17) no
O42A S4A C4A C3A . . . . 73.2(2) no
O41A S4A C4A C3A . . . . -167.09(19) no
O41A S4A C4A C5A . . . . 16.81(19) no
O42A S4A C4A C5A . . . . -102.95(18) no
O43A S4A C4A C3A . . . . -46.4(2) no
C6 N1 C2 C71 . . . . -179.2(2) no
C6 N1 C2 C3 . . . . 0.2(3) no
C2 N1 C6 C5 . . . . -0.7(3) no
O21 N21 C21 C11 . . . . -32.8(3) no
O21 N21 C21 C31 . . . . 146.90(19) no
O22 N21 C21 C31 . . . . -31.1(3) no
O22 N21 C21 C11 . . . . 149.17(19) no
O42 N41 C41 C31 . . . . 178.02(19) no
O42 N41 C41 C51 . . . . -1.7(3) no
O41 N41 C41 C51 . . . . 176.96(19) no
O41 N41 C41 C31 . . . . -3.3(3) no
N1 C2 C71 C11 . . . . -173.63(18) no
N1 C2 C3 C4 . . . . 0.4(3) no
C71 C2 C3 C4 . . . . 179.8(2) no
C3 C2 C71 C11 . . . . 7.0(3) no
C2 C3 C4 C5 . . . . -0.6(4) no
C3 C4 C5 C6 . . . . 0.1(4) no
C4 C5 C6 N1 . . . . 0.5(4) no
C21 C11 C71 C2 . . . . 88.6(2) no
C61 C11 C71 C2 . . . . -96.6(2) no
C61 C11 C21 N21 . . . . 178.55(17) no
C61 C11 C21 C31 . . . . -1.2(3) no
C71 C11 C21 N21 . . . . -6.5(3) no
C71 C11 C21 C31 . . . . 173.82(18) no
C21 C11 C61 C51 . . . . -1.0(3) no
C71 C11 C61 C51 . . . . -176.22(18) no
N21 C21 C31 C41 . . . . -177.51(17) no
C11 C21 C31 C41 . . . . 2.2(3) no
C21 C31 C41 N41 . . . . 179.06(17) no
C21 C31 C41 C51 . . . . -1.2(3) no
C31 C41 C51 C61 . . . . -0.8(3) no
N41 C41 C51 C61 . . . . 178.96(18) no
C41 C51 C61 C11 . . . . 1.9(3) no
C6A C1A C2A C3A . . . . -1.1(4) no
C1A C1A C2A C3A 2_766 . . . 178.3(2) no
C2A C1A C6A C5A . . . . 0.7(3) no
C1A C1A C6A C5A 2_766 . . . -178.72(19) no
C2A C1A C1A C2A . . 2_766 2_766 -180.0(2) no
C2A C1A C1A C6A . . 2_766 2_766 0.7(3) no
C6A C1A C1A C2A . . 2_766 2_766 -0.7(3) no
C6A C1A C1A C6A . . 2_766 2_766 180.0(2) no
C1A C2A C3A C4A . . . . 0.6(4) no
C2A C3A C4A S4A . . . . -175.7(2) no
C2A C3A C4A C5A . . . . 0.4(4) no
S4A C4A C5A C6A . . . . 175.26(16) no
C3A C4A C5A C6A . . . . -0.8(3) no
C4A C5A C6A C1A . . . . 0.3(3) no
